data_7059571
loop_
_publ_author_name
'Wang, Wen-Min'
'Hu, Xin-Yan'
'Yang, Yang'
'Zhao, Jia-Qi'
'Zhang, Ya-Xin'
'Kang, Xiao-Min'
'Wu, Zhi-Lei'

_publ_section_title
;
 Modulation of magnetic relaxation behaviors via replacing coordinated
 solvents in a series of linear tetranuclear Dy4 complexes
;
_journal_issue 20
_journal_name_full 'New Journal of Chemistry'
_journal_page_first 8494
_journal_page_last 8502
_journal_paper_doi 10.1039/D0NJ01830A
_journal_volume 44
_journal_year 2020
_chemical_formula_moiety 'C126 H106 Dy4 N6 O22, 2(C4 H10 O)'
_chemical_formula_sum 'C134 H126 Dy4 N6 O24'
_chemical_formula_weight 2854.40
_space_group_crystal_system triclinic
_space_group_IT_number 2
_space_group_name_Hall '-P 1'
_space_group_name_H-M_alt 'P -1'
_atom_sites_solution_hydrogens mixed
_atom_sites_solution_primary iterative
_audit_creation_date 2020-04-10
_audit_creation_method
;
Olex2 1.2
(compiled 2018.05.29 svn.r3508 for OlexSys, GUI svn.r5506)
;
_audit_update_record
;
2020-05-03 deposited with the CCDC.	2020-05-04 downloaded from the CCDC.
;
_cell_angle_alpha 96.483(3)
_cell_angle_beta 111.337(2)
_cell_angle_gamma 113.055(3)
_cell_formula_units_Z 1
_cell_length_a 14.6270(8)
_cell_length_b 15.2556(9)
_cell_length_c 16.3344(10)
_cell_measurement_reflns_used 9987
_cell_measurement_temperature 150(2)
_cell_measurement_theta_max 26.41
_cell_measurement_theta_min 2.36
_cell_volume 2982.0(3)
_computing_cell_refinement 'SAINT v8.37A (Bruker, 2015)'
_computing_data_collection 'Bruker APEX2'
_computing_data_reduction 'SAINT v8.37A (Bruker, 2015)'
_computing_molecular_graphics 'Olex2 (Dolomanov et al., 2009)'
_computing_publication_material 'Olex2 (Dolomanov et al., 2009)'
_computing_structure_refinement 'XL (Sheldrick, 2008)'
_computing_structure_solution
;
Superflip (Palatinus & Chapuis, 2007;Palatinus & van der Lee, 2008;
Palatinus et al., 2012)
;
_diffrn_ambient_temperature 149.99
_diffrn_measured_fraction_theta_full 0.997
_diffrn_measured_fraction_theta_max 0.997
_diffrn_measurement_device_type 'Bruker APEX-II CCD'
_diffrn_measurement_method '\f and \w scans'
_diffrn_radiation_type MoK\a
_diffrn_radiation_wavelength 0.71073
_diffrn_reflns_av_R_equivalents 0.0849
_diffrn_reflns_av_unetI/netI 0.0726
_diffrn_reflns_Laue_measured_fraction_full 0.997
_diffrn_reflns_Laue_measured_fraction_max 0.997
_diffrn_reflns_limit_h_max 18
_diffrn_reflns_limit_h_min -18
_diffrn_reflns_limit_k_max 18
_diffrn_reflns_limit_k_min -18
_diffrn_reflns_limit_l_max 20
_diffrn_reflns_limit_l_min -20
_diffrn_reflns_number 46229
_diffrn_reflns_point_group_measured_fraction_full 0.997
_diffrn_reflns_point_group_measured_fraction_max 0.997
_diffrn_reflns_theta_full 25.242
_diffrn_reflns_theta_max 26.022
_diffrn_reflns_theta_min 2.355
_diffrn_standards_number 0
_exptl_absorpt_coefficient_mu 2.553
_exptl_absorpt_correction_T_max 0.7454
_exptl_absorpt_correction_T_min 0.6086
_exptl_absorpt_correction_type multi-scan
_exptl_absorpt_process_details
;
SADABS-2016/2 (Bruker,2016/2) was used for absorption correction.
wR2(int) was 0.0794 before and 0.0603 after correction.
The Ratio of minimum to maximum transmission is 0.8165.
The \l/2 correction factor is Not present.
;
_exptl_crystal_colour yellow
_exptl_crystal_density_diffrn 1.589
_exptl_crystal_description block
_exptl_crystal_F_000 1428
_exptl_crystal_size_max 0.26
_exptl_crystal_size_mid 0.21
_exptl_crystal_size_min 0.14
_refine_diff_density_max 2.565
_refine_diff_density_min -0.921
_refine_diff_density_rms 0.153
_refine_ls_extinction_method none
_refine_ls_goodness_of_fit_ref 1.022
_refine_ls_hydrogen_treatment mixed
_refine_ls_matrix_type full
_refine_ls_number_parameters 766
_refine_ls_number_reflns 11707
_refine_ls_number_restraints 6
_refine_ls_restrained_S_all 1.022
_refine_ls_R_factor_all 0.0755
_refine_ls_R_factor_gt 0.0393
_refine_ls_shift/su_max 0.002
_refine_ls_shift/su_mean 0.000
_refine_ls_structure_factor_coef Fsqd
_refine_ls_weighting_details 'w=1/[\s^2^(Fo^2^)+(0.0500P)^2^] where P=(Fo^2^+2Fc^2^)/3'
_refine_ls_weighting_scheme calc
_refine_ls_wR_factor_gt 0.0880
_refine_ls_wR_factor_ref 0.1017
_reflns_Friedel_coverage 0.000
_reflns_number_gt 8195
_reflns_number_total 11707
_reflns_threshold_expression 'I > 2\s(I)'
_cod_data_source_file d0nj01830a2.cif
_cod_data_source_block 4
_cod_depositor_comments
;Adding full bibliography for 7059569--7059572.cif.

 Adding full bibliography for 7059569--7059572.cif.
;
_cod_database_code 7059571
_shelx_shelxl_version_number 2018/3
_shelx_space_group_comment
;
The symmetry employed for this shelxl refinement is uniquely defined
by the following loop, which should always be used as a source of
symmetry information in preference to the above space-group names.
They are only intended as comments.
;
_shelx_estimated_absorpt_t_max 0.716
_shelx_estimated_absorpt_t_min 0.557
_olex2_refinement_description
;
1. Fixed Uiso
 At 1.2 times of:
  All C(H) groups, All C(H,H) groups
 At 1.5 times of:
  All C(H,H,H) groups, All O(H) groups
2. Restrained distances
 O11-H11
 0.87 with sigma of 0.01
 O4-H4
 0.87 with sigma of 0.01
 C60-H11
 1.904349 with sigma of 0.02
 Dy1-H11
 2.861435 with sigma of 0.02
 C14-H4
 1.896009 with sigma of 0.02
 Dy2-H4
 2.95529 with sigma of 0.02
3.a Secondary CH2 refined with riding coordinates:
 C60(H60A,H60B), C65(H65A,H65B), C14(H14A,H14B), C64(H64A,H64B), C66(H66A,
 H66B), C62(H62A,H62B), C61(H61A,H61B)
3.b Aromatic/amide H refined with riding coordinates:
 C10(H10), C7(H7), C29(H29), C5(H5), C19(H19), C11(H11A), C12(H12), C34(H34),
 C17(H17), C4(H4A), C49(H49), C55(H55), C56(H56), C48(H48), C27(H27), C25(H25),
 C47(H47), C37(H37), C28(H28), C22(H22), C59(H59), C52(H52), C40(H40), C3(H3),
 C46(H46), C30(H30), C57(H57), C42(H42), C45(H45), C15(H15), C41(H41), C33(H33),
  C44(H44), C43(H43), C58(H58), C32(H32), C18(H18), C26(H26), C31(H31), C16(H16)
3.c Idealised Me refined as rotating group:
 C63(H63A,H63B,H63C), C67(H67A,H67B,H67C)
3.d Idealised tetrahedral OH refined as rotating group:
 O12(H12A)
;
_olex2_submission_special_instructions 'No special instructions were received'

loop_
_space_group_symop_operation_xyz
'x, y, z'
'-x, -y, -z'

loop_
_atom_site_label
_atom_site_type_symbol
_atom_site_fract_x
_atom_site_fract_y
_atom_site_fract_z
_atom_site_U_iso_or_equiv
_atom_site_adp_type
_atom_site_occupancy
_atom_site_site_symmetry_order
_atom_site_calc_flag
_atom_site_refinement_flags_posn
_atom_site_refinement_flags_adp
_atom_site_refinement_flags_occupancy
_atom_site_disorder_assembly
_atom_site_disorder_group
Dy1 Dy 0.37009(2) 0.88134(2) 0.92605(2) 0.01515(8) Uani 1 1 d D . . . .
Dy2 Dy 0.25301(2) 0.68670(2) 0.69636(2) 0.01768(8) Uani 1 1 d D . . . .
O9 O 0.3673(3) 0.7021(3) 0.6267(3) 0.0275(10) Uani 1 1 d . . . . .
O2 O 0.4841(3) 0.9774(3) 1.0737(2) 0.0163(8) Uani 1 1 d . . . . .
O1 O 0.6267(3) 1.1460(3) 1.2163(2) 0.0171(8) Uani 1 1 d . . . . .
O6 O 0.2990(3) 0.9850(3) 0.8665(3) 0.0311(10) Uani 1 1 d . . . . .
O10 O 0.3676(3) 0.6165(3) 0.7632(3) 0.0290(10) Uani 1 1 d . . . . .
O7 O 0.1936(3) 0.7475(3) 0.5747(3) 0.0235(9) Uani 1 1 d . . . . .
O11 O 0.5295(4) 0.8444(4) 0.9771(3) 0.0366(11) Uani 1 1 d D . . . .
H11 H 0.579(2) 0.891(3) 1.030(2) 0.055 Uiso 1 1 d DR . . . .
N1 N 0.3395(4) 0.7669(3) 1.0209(3) 0.0176(10) Uani 1 1 d . . . . .
O5 O 0.2085(3) 0.8489(3) 0.9392(3) 0.0310(10) Uani 1 1 d . . . . .
O4 O 0.1381(4) 0.5341(3) 0.5750(3) 0.0292(10) Uani 1 1 d D . . . .
H4 H 0.136(5) 0.5278(16) 0.5198(15) 0.044 Uiso 1 1 d DR . . . .
O8 O 0.0828(3) 0.6878(3) 0.6761(3) 0.0253(10) Uani 1 1 d . . . . .
N2 N 0.2727(4) 0.6640(3) 0.9748(3) 0.0203(11) Uani 1 1 d . . . . .
C8 C 0.2454(4) 0.6470(4) 0.8879(4) 0.0179(12) Uani 1 1 d . . . . .
N3 N 0.1578(4) 0.5331(3) 0.7384(3) 0.0197(10) Uani 1 1 d . . . . .
O12 O -0.0935(4) 0.4885(3) 0.5970(3) 0.0358(11) Uani 1 1 d . . . . .
H12A H -0.041396 0.544728 0.632258 0.054 Uiso 1 1 calc GR . . . .
C9 C 0.1799(5) 0.5417(4) 0.8267(4) 0.0182(12) Uani 1 1 d . . . . .
C10 C 0.1505(5) 0.4593(4) 0.8593(4) 0.0252(14) Uani 1 1 d . . . . .
H10 H 0.167584 0.467776 0.922513 0.030 Uiso 1 1 calc R . . . .
C2 C 0.5644(4) 1.0639(4) 1.2322(4) 0.0147(11) Uani 1 1 d . . . . .
C7 C 0.3650(5) 0.7884(4) 1.1083(4) 0.0211(13) Uani 1 1 d . . . . .
H7 H 0.336022 0.734009 1.130461 0.025 Uiso 1 1 calc R . . . .
C13 C 0.1070(5) 0.4417(4) 0.6787(4) 0.0249(14) Uani 1 1 d . . . . .
C29 C 0.2865(7) 1.1191(6) 0.7695(6) 0.056(2) Uani 1 1 d . . . . .
H29 H 0.355685 1.119890 0.801682 0.067 Uiso 1 1 calc R . . . .
C5 C 0.4405(5) 0.8902(4) 1.2636(4) 0.0252(14) Uani 1 1 d . . . . .
H5 H 0.400398 0.830853 1.275091 0.030 Uiso 1 1 calc R . . . .
C36 C 0.1513(5) 0.8056(4) 0.5634(4) 0.0224(13) Uani 1 1 d . . . . .
C6 C 0.4331(5) 0.8867(4) 1.1754(4) 0.0197(12) Uani 1 1 d . . . . .
C19 C -0.0230(6) 0.8697(6) 0.9541(6) 0.050(2) Uani 1 1 d . . . . .
H19 H -0.015621 0.928856 0.937280 0.060 Uiso 1 1 calc R . . . .
C11 C 0.0959(5) 0.3651(4) 0.7977(4) 0.0310(15) Uani 1 1 d . . . . .
H11A H 0.073370 0.307361 0.817465 0.037 Uiso 1 1 calc R . . . .
C1 C 0.4925(4) 0.9746(4) 1.1581(4) 0.0175(12) Uani 1 1 d . . . . .
C12 C 0.0748(5) 0.3562(4) 0.7069(4) 0.0304(15) Uani 1 1 d . . . . .
H12 H 0.038382 0.292084 0.663625 0.037 Uiso 1 1 calc R . . . .
C34 C 0.1790(6) 0.9646(6) 0.5205(6) 0.050(2) Uani 1 1 d . . . . .
H34 H 0.157540 0.984492 0.564741 0.060 Uiso 1 1 calc R . . . .
C20 C 0.0462(5) 0.8295(5) 0.9483(5) 0.0356(16) Uani 1 1 d . . . . .
C17 C -0.1195(7) 0.7357(8) 1.0019(7) 0.073(3) Uani 1 1 d . . . . .
H17 H -0.178678 0.702267 1.016800 0.088 Uiso 1 1 calc R . . . .
C4 C 0.5049(5) 0.9785(4) 1.3337(4) 0.0270(15) Uani 1 1 d . . . . .
H4A H 0.506273 0.980489 1.392503 0.032 Uiso 1 1 calc R . . . .
C49 C 0.4826(5) 0.7641(5) 0.5219(5) 0.0353(16) Uani 1 1 d . . . . .
H49 H 0.485275 0.817688 0.560234 0.042 Uiso 1 1 calc R . . . .
C23 C 0.2068(5) 0.9877(4) 0.8367(4) 0.0249(14) Uani 1 1 d . . . . .
C55 C 0.5676(6) 0.5265(6) 0.8161(5) 0.0438(19) Uani 1 1 d . . . . .
H55 H 0.612620 0.564888 0.790558 0.053 Uiso 1 1 calc R . . . .
C56 C 0.6023(7) 0.4712(6) 0.8694(5) 0.048(2) Uani 1 1 d . . . . .
H56 H 0.670560 0.471543 0.879055 0.058 Uiso 1 1 calc R . . . .
C38 C 0.0378(5) 0.7404(5) 0.6429(4) 0.0256(14) Uani 1 1 d . . . . .
C24 C 0.1933(5) 1.0543(5) 0.7771(4) 0.0291(15) Uani 1 1 d . . . . .
C51 C 0.4203(5) 0.6562(4) 0.6144(4) 0.0256(14) Uani 1 1 d . . . . .
C48 C 0.5079(6) 0.7767(6) 0.4484(5) 0.0450(19) Uani 1 1 d . . . . .
H48 H 0.530379 0.840135 0.437925 0.054 Uiso 1 1 calc R . . . .
C54 C 0.4686(5) 0.5262(5) 0.7997(4) 0.0301(15) Uani 1 1 d . . . . .
C53 C 0.4256(5) 0.5828(5) 0.7412(4) 0.0280(14) Uani 1 1 d . . . . .
C27 C 0.1817(7) 1.1841(6) 0.6699(6) 0.053(2) Uani 1 1 d . . . . .
H27 H 0.177033 1.228082 0.633587 0.063 Uiso 1 1 calc R . . . .
C25 C 0.0970(6) 1.0560(6) 0.7296(6) 0.054(2) Uani 1 1 d . . . . .
H25 H 0.031436 1.011294 0.731658 0.065 Uiso 1 1 calc R . . . .
C47 C 0.5012(7) 0.6993(7) 0.3910(5) 0.052(2) Uani 1 1 d . . . . .
H47 H 0.517198 0.708818 0.340296 0.062 Uiso 1 1 calc R . . . .
C60 C 0.5797(6) 0.7925(6) 0.9496(5) 0.047(2) Uani 1 1 d D . . . .
H60A H 0.528705 0.720020 0.929530 0.056 Uiso 1 1 calc R . . . .
H60B H 0.648196 0.806105 1.003740 0.056 Uiso 1 1 calc R . . . .
C37 C 0.0758(5) 0.8066(4) 0.5963(4) 0.0225(13) Uani 1 1 d . . . . .
H37 H 0.049329 0.854199 0.586698 0.027 Uiso 1 1 calc R . . . .
C28 C 0.2793(8) 1.1822(7) 0.7155(7) 0.067(3) Uani 1 1 d . . . . .
H28 H 0.343371 1.224704 0.710197 0.080 Uiso 1 1 calc R . . . .
C50 C 0.4532(5) 0.6720(5) 0.5383(4) 0.0306(15) Uani 1 1 d . . . . .
C35 C 0.1801(5) 0.8725(5) 0.5067(5) 0.0323(16) Uani 1 1 d . . . . .
C22 C 0.1233(5) 0.9361(5) 0.8599(4) 0.0294(15) Uani 1 1 d . . . . .
H22 H 0.057445 0.942961 0.837091 0.035 Uiso 1 1 calc R . . . .
C59 C 0.4056(6) 0.4697(6) 0.8392(6) 0.053(2) Uani 1 1 d . . . . .
H59 H 0.337287 0.469115 0.829676 0.064 Uiso 1 1 calc R . . . .
C65 C -0.1171(6) 0.4506(6) 0.7302(5) 0.0453(19) Uani 1 1 d . . . . .
H65A H -0.088856 0.401378 0.729260 0.054 Uiso 1 1 calc R . . . .
H65B H -0.052038 0.516865 0.766688 0.054 Uiso 1 1 calc R . . . .
C52 C 0.4482(5) 0.5963(5) 0.6661(4) 0.0296(15) Uani 1 1 d . . . . .
H52 H 0.484550 0.562744 0.649523 0.036 Uiso 1 1 calc R . . . .
C21 C 0.1326(5) 0.8737(5) 0.9164(4) 0.0288(14) Uani 1 1 d . . . . .
C39 C -0.0632(5) 0.7282(5) 0.6545(4) 0.0276(14) Uani 1 1 d . . . . .
C40 C -0.0779(5) 0.6982(5) 0.7276(5) 0.0349(16) Uani 1 1 d . . . . .
H40 H -0.024450 0.683908 0.769380 0.042 Uiso 1 1 calc R . . . .
C3 C 0.5681(5) 1.0651(4) 1.3188(4) 0.0226(13) Uani 1 1 d . . . . .
H3 H 0.614193 1.125475 1.368033 0.027 Uiso 1 1 calc R . . . .
C46 C 0.4714(7) 0.6087(7) 0.4066(5) 0.058(2) Uani 1 1 d . . . . .
H46 H 0.466427 0.555038 0.366463 0.070 Uiso 1 1 calc R . . . .
C30 C 0.2130(6) 0.8446(6) 0.4428(5) 0.0434(19) Uani 1 1 d . . . . .
H30 H 0.216275 0.783374 0.435154 0.052 Uiso 1 1 calc R . . . .
C14 C 0.0920(5) 0.4362(4) 0.5827(4) 0.0274(14) Uani 1 1 d D . . . .
H14A H 0.129258 0.399841 0.566682 0.033 Uiso 1 1 calc R . . . .
H14B H 0.011970 0.399276 0.539315 0.033 Uiso 1 1 calc R . . . .
C64 C -0.1707(6) 0.4529(6) 0.6331(5) 0.0425(19) Uani 1 1 d . . . . .
H64A H -0.229193 0.384658 0.593595 0.051 Uiso 1 1 calc R . . . .
H64B H -0.206580 0.496184 0.631688 0.051 Uiso 1 1 calc R . . . .
C57 C 0.5415(7) 0.4161(7) 0.9087(6) 0.059(2) Uani 1 1 d . . . . .
H57 H 0.567236 0.379803 0.946555 0.071 Uiso 1 1 calc R . . . .
C42 C -0.2487(6) 0.7055(6) 0.6790(6) 0.047(2) Uani 1 1 d . . . . .
H42 H -0.312068 0.697701 0.687376 0.056 Uiso 1 1 calc R . . . .
C45 C 0.4481(6) 0.5937(6) 0.4809(5) 0.0442(19) Uani 1 1 d . . . . .
H45 H 0.428877 0.530783 0.492271 0.053 Uiso 1 1 calc R . . . .
C15 C 0.0323(6) 0.7408(6) 0.9726(5) 0.051(2) Uani 1 1 d . . . . .
H15 H 0.079950 0.713235 0.971147 0.061 Uiso 1 1 calc R . . . .
C66 C -0.1875(7) 0.4259(7) 0.7794(6) 0.063(3) Uani 1 1 d . . . . .
H66A H -0.252635 0.359402 0.744106 0.075 Uiso 1 1 calc R . . . .
H66B H -0.215200 0.475350 0.782089 0.075 Uiso 1 1 calc R . . . .
C41 C -0.1694(6) 0.6887(6) 0.7411(5) 0.0453(19) Uani 1 1 d . . . . .
H41 H -0.176927 0.670602 0.792939 0.054 Uiso 1 1 calc R . . . .
C62 C 0.6934(7) 0.9226(6) 0.8988(6) 0.058(2) Uani 1 1 d . . . . .
H62A H 0.760426 0.936320 0.954475 0.069 Uiso 1 1 calc R . . . .
H62B H 0.663958 0.967395 0.913696 0.069 Uiso 1 1 calc R . . . .
C33 C 0.2097(7) 1.0258(7) 0.4688(7) 0.068(3) Uani 1 1 d . . . . .
H33 H 0.211790 1.089275 0.479093 0.081 Uiso 1 1 calc R . . . .
C44 C -0.1452(6) 0.7451(6) 0.5933(5) 0.0422(18) Uani 1 1 d . . . . .
H44 H -0.137651 0.765037 0.542138 0.051 Uiso 1 1 calc R . . . .
C61 C 0.6096(7) 0.8185(6) 0.8720(6) 0.058(2) Uani 1 1 d . . . . .
H61A H 0.638020 0.774286 0.853814 0.069 Uiso 1 1 calc R . . . .
H61B H 0.541801 0.806152 0.817755 0.069 Uiso 1 1 calc R . . . .
O3 O 0.2722(3) 0.7148(3) 0.8462(2) 0.0191(9) Uani 1 1 d . . . . .
C63 C 0.7258(8) 0.9442(8) 0.8163(7) 0.084(3) Uani 1 1 d . . . . .
H63A H 0.659896 0.933288 0.762063 0.126 Uiso 1 1 calc GR . . . .
H63B H 0.753736 0.899099 0.801026 0.126 Uiso 1 1 calc GR . . . .
H63C H 0.783369 1.013531 0.835620 0.126 Uiso 1 1 calc GR . . . .
C67 C -0.1256(7) 0.4252(7) 0.8763(6) 0.069(3) Uani 1 1 d . . . . .
H67A H -0.108963 0.369003 0.873713 0.104 Uiso 1 1 calc GR . . . .
H67B H -0.171714 0.418410 0.908609 0.104 Uiso 1 1 calc GR . . . .
H67C H -0.056188 0.487872 0.909230 0.104 Uiso 1 1 calc GR . . . .
C43 C -0.2377(6) 0.7334(6) 0.6054(6) 0.053(2) Uani 1 1 d . . . . .
H43 H -0.293202 0.744777 0.562614 0.064 Uiso 1 1 calc R . . . .
C58 C 0.4410(7) 0.4149(7) 0.8915(6) 0.070(3) Uani 1 1 d . . . . .
H58 H 0.395870 0.375525 0.916432 0.084 Uiso 1 1 calc R . . . .
C32 C 0.2375(7) 0.9955(7) 0.4019(6) 0.068(3) Uani 1 1 d . . . . .
H32 H 0.253988 1.036451 0.364278 0.081 Uiso 1 1 calc R . . . .
C18 C -0.1020(7) 0.8246(8) 0.9839(7) 0.071(3) Uani 1 1 d . . . . .
H18 H -0.144465 0.855698 0.991871 0.086 Uiso 1 1 calc R . . . .
C26 C 0.0916(7) 1.1214(6) 0.6779(6) 0.064(3) Uani 1 1 d . . . . .
H26 H 0.023071 1.122328 0.647397 0.077 Uiso 1 1 calc R . . . .
C31 C 0.2413(7) 0.9062(7) 0.3899(6) 0.060(2) Uani 1 1 d . . . . .
H31 H 0.263166 0.886863 0.345742 0.072 Uiso 1 1 calc R . . . .
C16 C -0.0509(7) 0.6933(8) 0.9987(7) 0.075(3) Uani 1 1 d . . . . .
H16 H -0.061036 0.632991 1.014010 0.089 Uiso 1 1 calc R . . . .

loop_
_atom_site_aniso_label
_atom_site_aniso_U_11
_atom_site_aniso_U_22
_atom_site_aniso_U_33
_atom_site_aniso_U_23
_atom_site_aniso_U_13
_atom_site_aniso_U_12
Dy1 0.01598(14) 0.01535(14) 0.01311(15) 0.00468(11) 0.00607(12) 0.00668(11)
Dy2 0.01948(15) 0.01753(15) 0.01492(15) 0.00402(11) 0.00717(12) 0.00831(12)
O9 0.031(2) 0.027(2) 0.034(3) 0.016(2) 0.020(2) 0.015(2)
O2 0.0170(19) 0.020(2) 0.0111(19) 0.0056(15) 0.0064(16) 0.0070(16)
O1 0.021(2) 0.0146(19) 0.015(2) 0.0047(16) 0.0081(17) 0.0064(17)
O6 0.030(2) 0.039(3) 0.042(3) 0.025(2) 0.021(2) 0.025(2)
O10 0.031(2) 0.042(3) 0.031(2) 0.018(2) 0.016(2) 0.027(2)
O7 0.023(2) 0.029(2) 0.020(2) 0.0087(18) 0.0065(18) 0.0162(19)
O11 0.035(3) 0.046(3) 0.034(3) 0.013(2) 0.013(2) 0.026(2)
N1 0.020(2) 0.014(2) 0.016(2) 0.0024(19) 0.006(2) 0.008(2)
O5 0.031(2) 0.044(3) 0.040(3) 0.023(2) 0.025(2) 0.026(2)
O4 0.039(3) 0.021(2) 0.017(2) 0.0016(18) 0.010(2) 0.008(2)
O8 0.024(2) 0.039(3) 0.020(2) 0.0083(19) 0.0089(19) 0.023(2)
N2 0.022(3) 0.018(2) 0.018(3) 0.005(2) 0.008(2) 0.008(2)
C8 0.017(3) 0.014(3) 0.028(3) 0.011(2) 0.009(3) 0.011(2)
N3 0.026(3) 0.020(3) 0.019(3) 0.009(2) 0.010(2) 0.015(2)
O12 0.035(3) 0.033(3) 0.024(2) 0.006(2) 0.010(2) 0.005(2)
C9 0.020(3) 0.019(3) 0.017(3) 0.008(2) 0.008(3) 0.011(2)
C10 0.030(3) 0.019(3) 0.024(3) 0.009(3) 0.012(3) 0.008(3)
C2 0.019(3) 0.018(3) 0.014(3) 0.008(2) 0.011(2) 0.010(2)
C7 0.024(3) 0.019(3) 0.023(3) 0.013(3) 0.014(3) 0.008(3)
C13 0.020(3) 0.017(3) 0.026(3) 0.002(3) 0.005(3) 0.003(3)
C29 0.053(5) 0.071(6) 0.079(6) 0.053(5) 0.041(5) 0.043(5)
C5 0.030(3) 0.024(3) 0.019(3) 0.011(3) 0.011(3) 0.009(3)
C36 0.021(3) 0.018(3) 0.021(3) 0.004(2) 0.005(3) 0.006(3)
C6 0.021(3) 0.021(3) 0.016(3) 0.004(2) 0.007(3) 0.010(3)
C19 0.045(5) 0.072(6) 0.066(6) 0.042(5) 0.040(4) 0.039(4)
C11 0.037(4) 0.017(3) 0.033(4) 0.011(3) 0.016(3) 0.006(3)
C1 0.016(3) 0.025(3) 0.014(3) 0.007(2) 0.009(2) 0.010(2)
C12 0.033(4) 0.016(3) 0.035(4) 0.000(3) 0.014(3) 0.007(3)
C34 0.055(5) 0.045(5) 0.073(6) 0.038(4) 0.040(5) 0.030(4)
C20 0.031(4) 0.050(4) 0.040(4) 0.026(4) 0.019(3) 0.026(3)
C17 0.067(6) 0.133(9) 0.092(7) 0.084(7) 0.065(6) 0.072(7)
C4 0.040(4) 0.030(3) 0.009(3) 0.009(3) 0.014(3) 0.011(3)
C49 0.034(4) 0.040(4) 0.039(4) 0.014(3) 0.021(3) 0.019(3)
C23 0.024(3) 0.021(3) 0.025(3) 0.004(3) 0.008(3) 0.010(3)
C55 0.049(5) 0.067(5) 0.033(4) 0.022(4) 0.022(4) 0.038(4)
C56 0.060(5) 0.078(6) 0.035(4) 0.022(4) 0.020(4) 0.059(5)
C38 0.021(3) 0.028(3) 0.017(3) -0.002(3) 0.002(3) 0.010(3)
C24 0.034(4) 0.032(4) 0.030(4) 0.015(3) 0.016(3) 0.021(3)
C51 0.026(3) 0.025(3) 0.027(3) 0.005(3) 0.013(3) 0.013(3)
C48 0.041(4) 0.058(5) 0.037(4) 0.022(4) 0.019(4) 0.021(4)
C54 0.031(4) 0.038(4) 0.028(4) 0.010(3) 0.013(3) 0.022(3)
C53 0.025(3) 0.027(3) 0.029(4) 0.007(3) 0.008(3) 0.013(3)
C27 0.069(6) 0.058(5) 0.057(5) 0.038(4) 0.031(5) 0.045(5)
C25 0.039(4) 0.055(5) 0.081(6) 0.048(5) 0.022(4) 0.030(4)
C47 0.069(6) 0.086(6) 0.043(5) 0.039(5) 0.042(4) 0.056(5)
C60 0.048(5) 0.048(5) 0.052(5) 0.009(4) 0.024(4) 0.029(4)
C37 0.021(3) 0.019(3) 0.031(3) 0.008(3) 0.015(3) 0.010(3)
C28 0.077(6) 0.080(7) 0.098(8) 0.067(6) 0.061(6) 0.056(6)
C50 0.024(3) 0.043(4) 0.025(3) 0.008(3) 0.009(3) 0.018(3)
C35 0.022(3) 0.031(4) 0.035(4) 0.017(3) 0.009(3) 0.006(3)
C22 0.023(3) 0.036(4) 0.034(4) 0.018(3) 0.009(3) 0.020(3)
C59 0.042(5) 0.072(6) 0.064(6) 0.042(5) 0.029(4) 0.034(4)
C65 0.035(4) 0.061(5) 0.038(4) 0.025(4) 0.012(4) 0.021(4)
C52 0.036(4) 0.033(4) 0.032(4) 0.012(3) 0.019(3) 0.024(3)
C21 0.029(3) 0.035(4) 0.025(3) 0.010(3) 0.012(3) 0.017(3)
C39 0.026(3) 0.031(4) 0.031(4) 0.012(3) 0.013(3) 0.018(3)
C40 0.030(4) 0.045(4) 0.033(4) 0.017(3) 0.014(3) 0.020(3)
C3 0.024(3) 0.023(3) 0.020(3) 0.004(3) 0.009(3) 0.010(3)
C46 0.089(7) 0.085(7) 0.041(5) 0.022(5) 0.037(5) 0.070(6)
C30 0.046(4) 0.052(5) 0.035(4) 0.021(4) 0.022(4) 0.019(4)
C14 0.030(3) 0.022(3) 0.019(3) 0.003(3) 0.004(3) 0.010(3)
C64 0.033(4) 0.046(5) 0.032(4) 0.009(3) 0.014(3) 0.005(3)
C57 0.077(6) 0.076(6) 0.050(5) 0.032(5) 0.025(5) 0.058(6)
C42 0.040(4) 0.050(5) 0.069(6) 0.022(4) 0.034(4) 0.028(4)
C45 0.071(5) 0.055(5) 0.037(4) 0.022(4) 0.032(4) 0.048(4)
C15 0.043(4) 0.072(6) 0.060(5) 0.041(5) 0.032(4) 0.033(4)
C66 0.050(5) 0.083(7) 0.053(5) 0.026(5) 0.029(5) 0.022(5)
C41 0.046(5) 0.059(5) 0.050(5) 0.024(4) 0.032(4) 0.029(4)
C62 0.048(5) 0.061(6) 0.054(5) 0.009(4) 0.007(4) 0.035(5)
C33 0.066(6) 0.067(6) 0.087(7) 0.053(6) 0.041(6) 0.032(5)
C44 0.040(4) 0.059(5) 0.049(5) 0.033(4) 0.027(4) 0.032(4)
C61 0.049(5) 0.051(5) 0.064(6) 0.007(4) 0.015(5) 0.027(4)
O3 0.026(2) 0.017(2) 0.012(2) 0.0053(16) 0.0090(17) 0.0079(18)
C63 0.082(7) 0.110(9) 0.072(7) 0.044(7) 0.045(6) 0.041(7)
C67 0.056(6) 0.096(8) 0.057(6) 0.039(6) 0.034(5) 0.026(5)
C43 0.037(4) 0.074(6) 0.070(6) 0.044(5) 0.029(4) 0.035(4)
C58 0.073(6) 0.101(8) 0.086(7) 0.078(6) 0.047(6) 0.065(6)
C32 0.057(6) 0.083(7) 0.064(6) 0.052(6) 0.030(5) 0.022(5)
C18 0.066(6) 0.117(8) 0.100(8) 0.072(7) 0.066(6) 0.069(6)
C26 0.053(5) 0.060(6) 0.088(7) 0.044(5) 0.021(5) 0.036(5)
C31 0.060(6) 0.069(6) 0.048(5) 0.023(5) 0.031(5) 0.018(5)
C16 0.068(6) 0.110(8) 0.092(8) 0.073(7) 0.056(6) 0.055(6)

loop_
_atom_type_symbol
_atom_type_description
_atom_type_scat_dispersion_real
_atom_type_scat_dispersion_imag
_atom_type_scat_source
C C 0.0033 0.0016 'International Tables Vol C Tables 4.2.6.8 and 6.1.1.4'
H H 0.0000 0.0000 'International Tables Vol C Tables 4.2.6.8 and 6.1.1.4'
Dy Dy -0.1892 4.4098 'International Tables Vol C Tables 4.2.6.8 and 6.1.1.4'
N N 0.0061 0.0033 'International Tables Vol C Tables 4.2.6.8 and 6.1.1.4'
O O 0.0106 0.0060 'International Tables Vol C Tables 4.2.6.8 and 6.1.1.4'

loop_
_geom_angle_atom_site_label_1
_geom_angle_atom_site_label_2
_geom_angle_atom_site_label_3
_geom_angle
_geom_angle_site_symmetry_1
_geom_angle_site_symmetry_3
_geom_angle_publ_flag
Dy1 Dy1 Dy2 136.890(11) 2_677 . ?
O2 Dy1 Dy1 37.03(9) . 2_677 ?
O2 Dy1 Dy1 35.15(8) 2_677 2_677 ?
O2 Dy1 Dy2 159.93(9) . . ?
O2 Dy1 Dy2 104.84(8) 2_677 . ?
O2 Dy1 O2 72.18(14) . 2_677 ?
O2 Dy1 O1 139.71(12) . 2_677 ?
O2 Dy1 O6 100.56(15) . . ?
O2 Dy1 O11 76.10(14) 2_677 . ?
O2 Dy1 O11 73.78(14) . . ?
O2 Dy1 N1 139.41(14) 2_677 . ?
O2 Dy1 N1 74.47(14) . . ?
O2 Dy1 O5 94.69(14) . . ?
O2 Dy1 O3 137.53(13) . . ?
O1 Dy1 Dy1 104.31(9) 2_677 2_677 ?
O1 Dy1 Dy2 35.11(9) 2_677 . ?
O1 Dy1 O2 70.22(12) 2_677 2_677 ?
O1 Dy1 O11 83.61(14) 2_677 . ?
O1 Dy1 N1 130.03(14) 2_677 . ?
O6 Dy1 Dy1 84.92(11) . 2_677 ?
O6 Dy1 Dy2 97.08(11) . . ?
O6 Dy1 O2 71.63(14) . 2_677 ?
O6 Dy1 O1 80.92(14) . 2_677 ?
O6 Dy1 O11 147.33(15) . . ?
O6 Dy1 N1 137.73(15) . . ?
O11 Dy1 Dy1 71.28(11) . 2_677 ?
O11 Dy1 Dy2 86.20(11) . . ?
N1 Dy1 Dy1 108.57(10) . 2_677 ?
N1 Dy1 Dy2 98.60(10) . . ?
N1 Dy1 O11 72.89(15) . . ?
O5 Dy1 Dy1 120.14(11) . 2_677 ?
O5 Dy1 Dy2 100.40(11) . . ?
O5 Dy1 O2 135.69(14) . 2_677 ?
O5 Dy1 O1 122.49(14) . 2_677 ?
O5 Dy1 O6 69.58(15) . . ?
O5 Dy1 O11 141.96(15) . . ?
O5 Dy1 N1 69.09(15) . . ?
O3 Dy1 Dy1 153.98(10) . 2_677 ?
O3 Dy1 Dy2 34.38(9) . . ?
O3 Dy1 O2 135.68(12) . 2_677 ?
O3 Dy1 O1 69.00(12) . 2_677 ?
O3 Dy1 O6 117.40(15) . . ?
O3 Dy1 O11 82.86(15) . . ?
O3 Dy1 N1 64.85(13) . . ?
O3 Dy1 O5 82.28(15) . . ?
O9 Dy2 Dy1 117.78(11) . . ?
O9 Dy2 O1 87.51(13) . 2_677 ?
O9 Dy2 O10 71.36(14) . . ?
O9 Dy2 O7 73.40(14) . . ?
O9 Dy2 O4 81.14(15) . . ?
O9 Dy2 O8 142.75(14) . . ?
O9 Dy2 N3 124.70(14) . . ?
O9 Dy2 O3 136.84(14) . . ?
O1 Dy2 Dy1 35.02(8) 2_677 . ?
O1 Dy2 O10 99.20(14) 2_677 . ?
O1 Dy2 O4 164.38(13) 2_677 . ?
O1 Dy2 O8 97.52(13) 2_677 . ?
O1 Dy2 N3 132.22(13) 2_677 . ?
O10 Dy2 Dy1 92.08(10) . . ?
O10 Dy2 O4 87.34(16) . . ?
O10 Dy2 O8 142.58(14) . . ?
O10 Dy2 N3 66.28(15) . . ?
O7 Dy2 Dy1 110.52(10) . . ?
O7 Dy2 O1 85.99(14) . 2_677 ?
O7 Dy2 O10 144.07(14) . . ?
O7 Dy2 O4 80.53(14) . . ?
O7 Dy2 O8 70.21(13) . . ?
O7 Dy2 N3 133.17(15) . . ?
O7 Dy2 O3 135.62(13) . . ?
O4 Dy2 Dy1 159.79(10) . . ?
O4 Dy2 O8 85.35(15) . . ?
O4 Dy2 N3 63.39(14) . . ?
O8 Dy2 Dy1 82.87(9) . . ?
O8 Dy2 N3 77.70(15) . . ?
N3 Dy2 Dy1 97.95(10) . . ?
O3 Dy2 Dy1 33.75(9) . . ?
O3 Dy2 O1 68.29(12) . 2_677 ?
O3 Dy2 O10 77.73(14) . . ?
O3 Dy2 O4 127.21(13) . . ?
O3 Dy2 O8 77.81(13) . . ?
O3 Dy2 N3 64.22(14) . . ?
C51 O9 Dy2 135.7(4) . . ?
Dy1 O2 Dy1 107.82(14) . 2_677 ?
C1 O2 Dy1 114.1(3) . 2_677 ?
C1 O2 Dy1 138.1(3) . . ?
Dy1 O1 Dy2 109.86(14) 2_677 2_677 ?
C2 O1 Dy1 115.2(3) . 2_677 ?
C2 O1 Dy2 134.7(3) . 2_677 ?
C23 O6 Dy1 138.4(4) . . ?
C53 O10 Dy2 136.6(4) . . ?
C36 O7 Dy2 132.4(4) . . ?
C60 O11 Dy1 145.2(4) . . ?
N2 N1 Dy1 117.7(3) . . ?
C7 N1 Dy1 129.0(4) . . ?
C7 N1 N2 112.7(4) . . ?
C21 O5 Dy1 140.1(4) . . ?
C14 O4 Dy2 127.4(3) . . ?
C38 O8 Dy2 132.9(4) . . ?
C8 N2 N1 110.4(4) . . ?
N2 C8 C9 119.3(5) . . ?
N2 C8 O3 125.8(5) . . ?
O3 C8 C9 114.8(5) . . ?
C9 N3 Dy2 118.6(4) . . ?
C9 N3 C13 119.0(5) . . ?
C13 N3 Dy2 120.6(4) . . ?
N3 C9 C8 114.0(5) . . ?
N3 C9 C10 122.6(5) . . ?
C10 C9 C8 123.2(5) . . ?
C11 C10 C9 118.6(6) . . ?
O1 C2 C1 118.6(4) . . ?
O1 C2 C3 121.8(5) . . ?
C3 C2 C1 119.6(5) . . ?
N1 C7 C6 126.8(5) . . ?
N3 C13 C12 121.1(6) . . ?
N3 C13 C14 117.0(5) . . ?
C12 C13 C14 121.8(5) . . ?
C28 C29 C24 120.8(8) . . ?
C4 C5 C6 120.8(5) . . ?
O7 C36 C37 123.8(5) . . ?
O7 C36 C35 116.9(5) . . ?
C37 C36 C35 119.3(6) . . ?
C5 C6 C7 115.3(5) . . ?
C5 C6 C1 119.8(5) . . ?
C1 C6 C7 124.9(5) . . ?
C18 C19 C20 120.9(8) . . ?
C12 C11 C10 118.8(6) . . ?
O2 C1 C2 118.3(5) . . ?
O2 C1 C6 122.7(5) . . ?
C6 C1 C2 119.0(5) . . ?
C11 C12 C13 119.9(6) . . ?
C33 C34 C35 119.0(8) . . ?
C19 C20 C21 123.8(6) . . ?
C19 C20 C15 118.2(6) . . ?
C15 C20 C21 118.0(6) . . ?
C18 C17 C16 120.5(8) . . ?
C5 C4 C3 120.1(5) . . ?
C50 C49 C48 119.0(7) . . ?
O6 C23 C24 117.0(5) . . ?
O6 C23 C22 123.0(6) . . ?
C22 C23 C24 120.0(6) . . ?
C54 C55 C56 120.4(7) . . ?
C57 C56 C55 122.0(7) . . ?
O8 C38 C37 124.3(6) . . ?
O8 C38 C39 116.8(5) . . ?
C37 C38 C39 118.9(6) . . ?
C29 C24 C23 118.1(6) . . ?
C25 C24 C29 117.1(7) . . ?
C25 C24 C23 124.8(6) . . ?
O9 C51 C50 114.8(6) . . ?
O9 C51 C52 124.8(6) . . ?
C52 C51 C50 120.4(5) . . ?
C47 C48 C49 121.1(7) . . ?
C55 C54 C53 122.9(6) . . ?
C55 C54 C59 118.0(7) . . ?
C59 C54 C53 119.1(6) . . ?
O10 C53 C54 116.6(5) . . ?
O10 C53 C52 123.0(6) . . ?
C52 C53 C54 120.4(6) . . ?
C26 C27 C28 117.9(8) . . ?
C24 C25 C26 121.5(7) . . ?
C46 C47 C48 119.9(7) . . ?
O11 C60 C61 115.1(7) . . ?
C38 C37 C36 122.5(6) . . ?
C27 C28 C29 121.0(8) . . ?
C49 C50 C51 119.4(6) . . ?
C49 C50 C45 120.0(6) . . ?
C45 C50 C51 120.6(6) . . ?
C34 C35 C36 120.7(6) . . ?
C30 C35 C36 119.1(6) . . ?
C30 C35 C34 120.1(6) . . ?
C23 C22 C21 122.1(6) . . ?
C58 C59 C54 120.8(7) . . ?
C66 C65 C64 117.1(6) . . ?
C51 C52 C53 123.3(6) . . ?
O5 C21 C20 116.6(6) . . ?
O5 C21 C22 123.6(6) . . ?
C22 C21 C20 119.7(6) . . ?
C40 C39 C38 120.1(6) . . ?
C40 C39 C44 117.5(6) . . ?
C44 C39 C38 122.3(6) . . ?
C39 C40 C41 121.2(7) . . ?
C2 C3 C4 120.6(5) . . ?
C47 C46 C45 120.7(7) . . ?
C35 C30 C31 120.1(8) . . ?
O4 C14 C13 109.7(5) . . ?
O12 C64 C65 112.3(6) . . ?
C56 C57 C58 117.8(8) . . ?
C43 C42 C41 120.8(7) . . ?
C50 C45 C46 119.3(7) . . ?
C16 C15 C20 120.5(8) . . ?
C65 C66 C67 112.7(7) . . ?
C42 C41 C40 119.5(7) . . ?
C61 C62 C63 110.1(7) . . ?
C34 C33 C32 120.7(9) . . ?
C43 C44 C39 121.4(7) . . ?
C62 C61 C60 112.4(7) . . ?
Dy1 O3 Dy2 111.86(15) . . ?
C8 O3 Dy1 120.9(3) . . ?
C8 O3 Dy2 126.7(3) . . ?
C42 C43 C44 119.6(7) . . ?
C59 C58 C57 121.0(8) . . ?
C31 C32 C33 120.3(8) . . ?
C17 C18 C19 120.4(8) . . ?
C27 C26 C25 121.6(8) . . ?
C32 C31 C30 119.7(8) . . ?
C15 C16 C17 119.1(9) . . ?

loop_
_geom_bond_atom_site_label_1
_geom_bond_atom_site_label_2
_geom_bond_distance
_geom_bond_site_symmetry_2
_geom_bond_publ_flag
Dy1 Dy1 3.7356(5) 2_677 ?
Dy1 Dy2 3.8277(4) . ?
Dy1 O2 2.259(4) . ?
Dy1 O2 2.363(4) 2_677 ?
Dy1 O1 2.336(3) 2_677 ?
Dy1 O6 2.330(4) . ?
Dy1 O11 2.484(4) . ?
Dy1 N1 2.480(5) . ?
Dy1 O5 2.314(4) . ?
Dy1 O3 2.292(4) . ?
Dy2 O9 2.298(4) . ?
Dy2 O1 2.341(4) 2_677 ?
Dy2 O10 2.343(4) . ?
Dy2 O7 2.314(4) . ?
Dy2 O4 2.376(4) . ?
Dy2 O8 2.397(4) . ?
Dy2 N3 2.531(5) . ?
Dy2 O3 2.329(3) . ?
O9 C51 1.279(7) . ?
O2 C1 1.346(6) . ?
O1 C2 1.349(6) . ?
O6 C23 1.276(7) . ?
O10 C53 1.278(7) . ?
O7 C36 1.259(7) . ?
O11 C60 1.408(8) . ?
N1 N2 1.408(6) . ?
N1 C7 1.303(7) . ?
O5 C21 1.255(7) . ?
O4 C14 1.421(7) . ?
O8 C38 1.274(7) . ?
N2 C8 1.290(7) . ?
C8 C9 1.493(7) . ?
C8 O3 1.312(6) . ?
N3 C9 1.337(7) . ?
N3 C13 1.343(7) . ?
O12 C64 1.411(7) . ?
C9 C10 1.394(8) . ?
C10 C11 1.381(8) . ?
C2 C1 1.416(7) . ?
C2 C3 1.393(7) . ?
C7 C6 1.451(8) . ?
C13 C12 1.395(8) . ?
C13 C14 1.489(8) . ?
C29 C24 1.395(9) . ?
C29 C28 1.385(10) . ?
C5 C6 1.397(8) . ?
C5 C4 1.373(8) . ?
C36 C37 1.398(8) . ?
C36 C35 1.496(8) . ?
C6 C1 1.409(8) . ?
C19 C20 1.398(9) . ?
C19 C18 1.381(10) . ?
C11 C12 1.379(8) . ?
C34 C35 1.404(10) . ?
C34 C33 1.384(10) . ?
C20 C21 1.488(9) . ?
C20 C15 1.412(10) . ?
C17 C18 1.367(12) . ?
C17 C16 1.403(12) . ?
C4 C3 1.393(8) . ?
C49 C48 1.392(9) . ?
C49 C50 1.388(9) . ?
C23 C24 1.503(9) . ?
C23 C22 1.381(8) . ?
C55 C56 1.381(10) . ?
C55 C54 1.373(9) . ?
C56 C57 1.364(11) . ?
C38 C37 1.396(8) . ?
C38 C39 1.499(8) . ?
C24 C25 1.351(9) . ?
C51 C50 1.499(8) . ?
C51 C52 1.390(9) . ?
C48 C47 1.369(10) . ?
C54 C53 1.492(9) . ?
C54 C59 1.395(9) . ?
C53 C52 1.399(8) . ?
C27 C28 1.363(11) . ?
C27 C26 1.356(11) . ?
C25 C26 1.384(10) . ?
C47 C46 1.363(11) . ?
C60 C61 1.529(11) . ?
C50 C45 1.392(9) . ?
C35 C30 1.389(9) . ?
C22 C21 1.410(9) . ?
C59 C58 1.368(10) . ?
C65 C64 1.504(9) . ?
C65 C66 1.488(9) . ?
C39 C40 1.384(9) . ?
C39 C44 1.391(9) . ?
C40 C41 1.389(9) . ?
C46 C45 1.394(10) . ?
C30 C31 1.393(10) . ?
C57 C58 1.386(11) . ?
C42 C41 1.370(10) . ?
C42 C43 1.362(10) . ?
C15 C16 1.394(10) . ?
C66 C67 1.514(11) . ?
C62 C61 1.464(11) . ?
C62 C63 1.610(11) . ?
C33 C32 1.389(12) . ?
C44 C43 1.383(9) . ?
C32 C31 1.380(12) . ?

loop_
_geom_torsion_atom_site_label_1
_geom_torsion_atom_site_label_2
_geom_torsion_atom_site_label_3
_geom_torsion_atom_site_label_4
_geom_torsion
_geom_torsion_site_symmetry_1
_geom_torsion_site_symmetry_2
_geom_torsion_site_symmetry_3
_geom_torsion_site_symmetry_4
_geom_torsion_publ_flag
Dy1 O2 C1 C2 -165.0(4) . . . . ?
Dy1 O2 C1 C2 17.2(6) 2_677 . . . ?
Dy1 O2 C1 C6 -162.6(4) 2_677 . . . ?
Dy1 O2 C1 C6 15.2(9) . . . . ?
Dy1 O1 C2 C1 -11.1(6) 2_677 . . . ?
Dy1 O1 C2 C3 169.6(4) 2_677 . . . ?
Dy1 O6 C23 C24 -160.6(4) . . . . ?
Dy1 O6 C23 C22 22.2(10) . . . . ?
Dy1 O11 C60 C61 58.4(11) . . . . ?
Dy1 N1 N2 C8 5.2(6) . . . . ?
Dy1 N1 C7 C6 -9.9(9) . . . . ?
Dy1 O5 C21 C20 -177.6(5) . . . . ?
Dy1 O5 C21 C22 5.4(11) . . . . ?
Dy2 O9 C51 C50 160.4(4) . . . . ?
Dy2 O9 C51 C52 -20.2(10) . . . . ?
Dy2 O1 C2 C1 174.4(4) 2_677 . . . ?
Dy2 O1 C2 C3 -4.9(8) 2_677 . . . ?
Dy2 O10 C53 C54 -168.3(4) . . . . ?
Dy2 O10 C53 C52 11.2(10) . . . . ?
Dy2 O7 C36 C37 -37.2(8) . . . . ?
Dy2 O7 C36 C35 146.4(4) . . . . ?
Dy2 O4 C14 C13 11.3(7) . . . . ?
Dy2 O8 C38 C37 9.2(9) . . . . ?
Dy2 O8 C38 C39 -171.4(4) . . . . ?
Dy2 N3 C9 C8 9.6(6) . . . . ?
Dy2 N3 C9 C10 -166.3(4) . . . . ?
Dy2 N3 C13 C12 166.4(5) . . . . ?
Dy2 N3 C13 C14 -10.6(7) . . . . ?
O9 C51 C50 C49 34.8(8) . . . . ?
O9 C51 C50 C45 -141.3(6) . . . . ?
O9 C51 C52 C53 -3.0(10) . . . . ?
O1 C2 C1 O2 -4.4(8) . . . . ?
O1 C2 C1 C6 175.5(5) . . . . ?
O1 C2 C3 C4 -178.4(5) . . . . ?
O6 C23 C24 C29 -9.1(9) . . . . ?
O6 C23 C24 C25 170.4(7) . . . . ?
O6 C23 C22 C21 -2.1(10) . . . . ?
O10 C53 C52 C51 7.1(10) . . . . ?
O7 C36 C37 C38 -2.0(9) . . . . ?
O7 C36 C35 C34 -152.9(6) . . . . ?
O7 C36 C35 C30 24.1(8) . . . . ?
O11 C60 C61 C62 63.8(9) . . . . ?
N1 N2 C8 C9 176.4(4) . . . . ?
N1 N2 C8 O3 -2.0(8) . . . . ?
N1 C7 C6 C5 175.1(6) . . . . ?
N1 C7 C6 C1 -6.9(10) . . . . ?
O8 C38 C37 C36 14.9(9) . . . . ?
O8 C38 C39 C40 26.8(8) . . . . ?
O8 C38 C39 C44 -152.6(6) . . . . ?
N2 N1 C7 C6 179.4(5) . . . . ?
N2 C8 C9 N3 -179.1(5) . . . . ?
N2 C8 C9 C10 -3.2(9) . . . . ?
N2 C8 O3 Dy1 -2.6(8) . . . . ?
N2 C8 O3 Dy2 168.0(4) . . . . ?
C8 C9 C10 C11 -175.9(5) . . . . ?
N3 C9 C10 C11 -0.3(9) . . . . ?
N3 C13 C12 C11 -0.5(10) . . . . ?
N3 C13 C14 O4 0.5(8) . . . . ?
C9 C8 O3 Dy1 178.9(3) . . . . ?
C9 C8 O3 Dy2 -10.5(7) . . . . ?
C9 N3 C13 C12 1.6(9) . . . . ?
C9 N3 C13 C14 -175.4(5) . . . . ?
C9 C10 C11 C12 1.3(10) . . . . ?
C10 C11 C12 C13 -1.0(10) . . . . ?
C7 N1 N2 C8 177.0(5) . . . . ?
C7 C6 C1 O2 5.9(9) . . . . ?
C7 C6 C1 C2 -173.9(5) . . . . ?
C13 N3 C9 C8 174.8(5) . . . . ?
C13 N3 C9 C10 -1.2(9) . . . . ?
C29 C24 C25 C26 -2.1(13) . . . . ?
C5 C6 C1 O2 -176.1(5) . . . . ?
C5 C6 C1 C2 4.1(8) . . . . ?
C5 C4 C3 C2 1.9(10) . . . . ?
C36 C35 C30 C31 -179.3(6) . . . . ?
C6 C5 C4 C3 -3.1(10) . . . . ?
C19 C20 C21 O5 159.9(7) . . . . ?
C19 C20 C21 C22 -23.0(11) . . . . ?
C19 C20 C15 C16 2.1(12) . . . . ?
C1 C2 C3 C4 2.3(9) . . . . ?
C12 C13 C14 O4 -176.4(6) . . . . ?
C34 C35 C30 C31 -2.3(11) . . . . ?
C34 C33 C32 C31 -3.9(14) . . . . ?
C20 C19 C18 C17 -4.8(15) . . . . ?
C20 C15 C16 C17 -1.0(14) . . . . ?
C4 C5 C6 C7 178.2(6) . . . . ?
C4 C5 C6 C1 0.1(9) . . . . ?
C49 C48 C47 C46 -1.4(12) . . . . ?
C49 C50 C45 C46 -0.8(11) . . . . ?
C23 C24 C25 C26 178.3(8) . . . . ?
C23 C22 C21 O5 -10.3(10) . . . . ?
C23 C22 C21 C20 172.8(6) . . . . ?
C55 C56 C57 C58 1.6(13) . . . . ?
C55 C54 C53 O10 -147.9(6) . . . . ?
C55 C54 C53 C52 32.5(10) . . . . ?
C55 C54 C59 C58 -1.0(12) . . . . ?
C56 C55 C54 C53 -178.8(7) . . . . ?
C56 C55 C54 C59 0.7(11) . . . . ?
C56 C57 C58 C59 -2.0(15) . . . . ?
C38 C39 C40 C41 178.5(6) . . . . ?
C38 C39 C44 C43 180.0(7) . . . . ?
C24 C29 C28 C27 1.3(15) . . . . ?
C24 C23 C22 C21 -179.3(6) . . . . ?
C24 C25 C26 C27 2.5(15) . . . . ?
C51 C50 C45 C46 175.4(7) . . . . ?
C48 C49 C50 C51 -177.0(6) . . . . ?
C48 C49 C50 C45 -0.9(10) . . . . ?
C48 C47 C46 C45 -0.3(13) . . . . ?
C54 C55 C56 C57 -1.0(12) . . . . ?
C54 C53 C52 C51 -173.4(6) . . . . ?
C54 C59 C58 C57 1.7(15) . . . . ?
C53 C54 C59 C58 178.5(8) . . . . ?
C47 C46 C45 C50 1.4(12) . . . . ?
C37 C36 C35 C34 30.5(9) . . . . ?
C37 C36 C35 C30 -152.5(6) . . . . ?
C37 C38 C39 C40 -153.8(6) . . . . ?
C37 C38 C39 C44 26.9(9) . . . . ?
C28 C29 C24 C23 179.9(8) . . . . ?
C28 C29 C24 C25 0.3(13) . . . . ?
C28 C27 C26 C25 -0.9(15) . . . . ?
C50 C49 C48 C47 2.0(11) . . . . ?
C50 C51 C52 C53 176.3(6) . . . . ?
C35 C36 C37 C38 174.4(5) . . . . ?
C35 C34 C33 C32 2.2(13) . . . . ?
C35 C30 C31 C32 0.6(12) . . . . ?
C22 C23 C24 C29 168.2(7) . . . . ?
C22 C23 C24 C25 -12.3(10) . . . . ?
C59 C54 C53 O10 32.6(9) . . . . ?
C59 C54 C53 C52 -146.9(7) . . . . ?
C52 C51 C50 C49 -144.6(6) . . . . ?
C52 C51 C50 C45 39.3(9) . . . . ?
C21 C20 C15 C16 -176.9(8) . . . . ?
C39 C38 C37 C36 -164.5(5) . . . . ?
C39 C40 C41 C42 2.5(11) . . . . ?
C39 C44 C43 C42 0.5(12) . . . . ?
C40 C39 C44 C43 0.7(11) . . . . ?
C3 C2 C1 O2 174.9(5) . . . . ?
C3 C2 C1 C6 -5.2(8) . . . . ?
C14 C13 C12 C11 176.3(6) . . . . ?
C64 C65 C66 C67 179.7(8) . . . . ?
C15 C20 C21 O5 -21.3(10) . . . . ?
C15 C20 C21 C22 155.9(7) . . . . ?
C66 C65 C64 O12 172.9(7) . . . . ?
C41 C42 C43 C44 -0.2(13) . . . . ?
C33 C34 C35 C36 177.9(7) . . . . ?
C33 C34 C35 C30 0.9(11) . . . . ?
C33 C32 C31 C30 2.4(13) . . . . ?
C44 C39 C40 C41 -2.2(10) . . . . ?
O3 C8 C9 N3 -0.6(7) . . . . ?
O3 C8 C9 C10 175.4(5) . . . . ?
C63 C62 C61 C60 177.3(7) . . . . ?
C43 C42 C41 C40 -1.3(12) . . . . ?
C18 C19 C20 C21 179.7(8) . . . . ?
C18 C19 C20 C15 0.8(12) . . . . ?
C18 C17 C16 C15 -2.9(16) . . . . ?
C26 C27 C28 C29 -0.9(15) . . . . ?
C16 C17 C18 C19 5.9(16) . . . . ?
